data_4125510
loop_
_publ_author_name
'Kenkel, Isabell'
'Franke, Alicja'
'D\"urr, Maximilian'
'Zahl, Achim'
'D\"ucker-Benfer, Carlos'
'Langer, Jens'
'Filipovi\'c, Milos R'
'Yu, Meng'
'Puchta, Ralph'
'Fiedler, Stephanie R.'
'Shores, Matthew P.'
'Goldsmith, Christian R.'
'Ivanovi\'c-Burmazovi\'c, Ivana'

_publ_section_title
;
 Switching between Inner- and Outer-Sphere PCET Mechanisms of
 Small-Molecule Activation: Superoxide Dismutation and Oxygen/Superoxide
 Reduction Reactivity Deriving from the Same Manganese Complex.
;
_journal_issue 4
_journal_name_full 'Journal of the American Chemical Society'
_journal_page_first 1472
_journal_page_last 1484
_journal_paper_doi 10.1021/jacs.6b08394
_journal_volume 139
_journal_year 2017
_chemical_formula_moiety 'C30 H34 Mn N5 O3, Cl O4, 3(H2 O), O'
_chemical_formula_sum 'C30 H40 Cl Mn N5 O11'
_chemical_formula_weight 737.06
_space_group_crystal_system monoclinic
_space_group_IT_number 14
_space_group_name_Hall '-P 2ybc'
_space_group_name_H-M_alt 'P 1 21/c 1'
_symmetry_space_group_name_Hall '-P 2ybc'
_symmetry_space_group_name_H-M 'P 1 21/c 1'
_atom_sites_solution_hydrogens mixed
_atom_sites_solution_primary direct
_audit_creation_date 2016-04-18
_audit_creation_method
;
Olex2 1.2
(compiled 2016.02.19 svn.r3266 for OlexSys, GUI svn.r5155)
;
_cell_angle_alpha 90
_cell_angle_beta 91.652(3)
_cell_angle_gamma 90
_cell_formula_units_Z 4
_cell_length_a 9.1273(2)
_cell_length_b 21.7763(6)
_cell_length_c 17.9055(6)
_cell_measurement_reflns_used 12361
_cell_measurement_temperature 100.00(10)
_cell_measurement_theta_max 29.3150
_cell_measurement_theta_min 3.5870
_cell_volume 3557.40(17)
_computing_cell_refinement
;
CrysAlisPro, Agilent Technologies,
Version 1.171.37.35 (release 13-08-2014 CrysAlis171 .NET)
(compiled Aug 13 2014,18:06:01)
;
_computing_data_collection
;
CrysAlisPro, Agilent Technologies,
Version 1.171.37.35 (release 13-08-2014 CrysAlis171 .NET)
(compiled Aug 13 2014,18:06:01)
;
_computing_data_reduction
;
CrysAlisPro, Agilent Technologies,
Version 1.171.37.35 (release 13-08-2014 CrysAlis171 .NET)
(compiled Aug 13 2014,18:06:01)
;
_computing_molecular_graphics 'Olex2 (Dolomanov et al., 2009)'
_computing_publication_material 'Olex2 (Dolomanov et al., 2009)'
_computing_structure_refinement 'ShelXL (Sheldrick, 2015)'
_computing_structure_solution 'ShelXT (Sheldrick, 2015)'
_diffrn_ambient_environment air
_diffrn_ambient_temperature 100.00(10)
_diffrn_detector 'CCD plate'
_diffrn_detector_area_resol_mean 5.2903
_diffrn_detector_type AtlasS2
_diffrn_measured_fraction_theta_full 0.998
_diffrn_measured_fraction_theta_max 0.862
_diffrn_measurement_details
;
#__ type_ start__ end____ width___ exp.time_
  1 omega  -44.00   65.00   1.0000   11.0000
omega____ theta____ kappa____ phi______ frames
    -      -11.3916   77.0000   30.0000 109

#__ type_ start__ end____ width___ exp.time_
  2 omega  -20.00   88.00   1.0000   11.0000
omega____ theta____ kappa____ phi______ frames
    -       12.1728   77.0000  -60.0000 108

#__ type_ start__ end____ width___ exp.time_
  3 omega  -20.00   88.00   1.0000   11.0000
omega____ theta____ kappa____ phi______ frames
    -       12.1728   77.0000  150.0000 108
;
_diffrn_measurement_device 'four-circle diffractometer'
_diffrn_measurement_device_type 'SuperNova, Dual, Cu at zero, AtlasS2'
_diffrn_measurement_method '\w scans'
_diffrn_orient_matrix_UB_11 0.0079134000
_diffrn_orient_matrix_UB_12 -0.0143153000
_diffrn_orient_matrix_UB_13 0.0354804000
_diffrn_orient_matrix_UB_21 0.0080780000
_diffrn_orient_matrix_UB_22 0.0292142000
_diffrn_orient_matrix_UB_23 0.0171382000
_diffrn_orient_matrix_UB_31 -0.0769079000
_diffrn_orient_matrix_UB_32 0.0015827000
_diffrn_orient_matrix_UB_33 0.0042892000
_diffrn_radiation_monochromator mirror
_diffrn_radiation_probe x-ray
_diffrn_radiation_type MoK\a
_diffrn_radiation_wavelength 0.71073
_diffrn_reflns_av_R_equivalents 0.0326
_diffrn_reflns_av_unetI/netI 0.0324
_diffrn_reflns_Laue_measured_fraction_full 0.998
_diffrn_reflns_Laue_measured_fraction_max 0.862
_diffrn_reflns_limit_h_max 12
_diffrn_reflns_limit_h_min -11
_diffrn_reflns_limit_k_max 30
_diffrn_reflns_limit_k_min -29
_diffrn_reflns_limit_l_max 24
_diffrn_reflns_limit_l_min -19
_diffrn_reflns_number 30586
_diffrn_reflns_point_group_measured_fraction_full 0.998
_diffrn_reflns_point_group_measured_fraction_max 0.862
_diffrn_reflns_theta_full 25.242
_diffrn_reflns_theta_max 29.747
_diffrn_reflns_theta_min 3.028
_diffrn_source 'SuperNova (Mo) X-ray Source'
_exptl_absorpt_coefficient_mu 0.509
_exptl_absorpt_correction_T_max 0.365
_exptl_absorpt_correction_T_min 0.203
_exptl_absorpt_correction_type gaussian
_exptl_absorpt_process_details
;
CrysAlisPro, Agilent Technologies,
Version 1.171.37.35 (release 13-08-2014 CrysAlis171 .NET)
(compiled Aug 13 2014,18:06:01)
Numerical absorption correction based on gaussian integration over
            a multifaceted crystal model
Empirical absorption correction using spherical harmonics,
 implemented in SCALE3 ABSPACK scaling algorithm.
;
_exptl_crystal_colour 'dull dark gray'
_exptl_crystal_colour_lustre dull
_exptl_crystal_colour_modifier dark
_exptl_crystal_colour_primary gray
_exptl_crystal_density_diffrn 1.376
_exptl_crystal_description
;
;
_exptl_crystal_F_000 1540
_exptl_crystal_size_max 0.5828
_exptl_crystal_size_mid 0.4528
_exptl_crystal_size_min 0.329
_refine_diff_density_max 1.309
_refine_diff_density_min -0.607
_refine_diff_density_rms 0.074
_refine_ls_extinction_method none
_refine_ls_goodness_of_fit_ref 1.063
_refine_ls_hydrogen_treatment constr
_refine_ls_matrix_type full
_refine_ls_number_parameters 454
_refine_ls_number_reflns 8744
_refine_ls_number_restraints 0
_refine_ls_restrained_S_all 1.063
_refine_ls_R_factor_all 0.0595
_refine_ls_R_factor_gt 0.0500
_refine_ls_shift/su_max 0.001
_refine_ls_shift/su_mean 0.000
_refine_ls_structure_factor_coef Fsqd
_refine_ls_weighting_details 'w=1/[\s^2^(Fo^2^)+(0.0605P)^2^+4.0601P] where P=(Fo^2^+2Fc^2^)/3'
_refine_ls_weighting_scheme calc
_refine_ls_wR_factor_gt 0.1309
_refine_ls_wR_factor_ref 0.1377
_reflns_Friedel_coverage 0.000
_reflns_number_gt 7489
_reflns_number_total 8744
_reflns_threshold_expression 'I > 2\s(I)'
_cod_data_source_file ja6b08394_si_002.cif
_cod_data_source_block iviv151026a
_cod_depositor_comments 'Adding full bibliography for 4125510.cif.'
_cod_original_cell_volume 3557.42(17)
_cod_database_code 4125510
_chemical_oxdiff_formula 'C H Mn Cl O N'
_shelx_space_group_comment
;
The symmetry employed for this shelxl refinement is uniquely defined
by the following loop, which should always be used as a source of
symmetry information in preference to the above space-group names.
They are only intended as comments.
;
_reflns_odcompleteness_completeness 96.49
_reflns_odcompleteness_iscentric 1
_reflns_odcompleteness_theta 27.82
_olex2_refinement_description
;
1. Fixed Uiso
 At 1.2 times of:
  All C(H) groups, All C(H,H) groups
 At 1.5 times of:
  All C(H,H,H) groups, All O(H) groups, All O(H,H) groups
2. Others
 Fixed Sof: O11(0.5) O12(0.5)
3.a Free rotating group:
 O10(H10A,H10B), O8(H8A,H8B), O9(H9A,H9B)
3.b Secondary CH2 refined with riding coordinates:
 C14(H14A,H14B), C23(H23A,H23B), C13(H13A,H13B), C15(H15A,H15B), C7(H7A,H7B),
 C6(H6A,H6B)
3.c Aromatic/amide H refined with riding coordinates:
 C22(H22), C1(H1A), C28(H28), C26(H26), C27(H27), C25(H25), C2(H2), C12(H12),
 C19(H19), C4(H4), C9(H9), C3(H3), C11(H11), C18(H18), C10(H10)
3.d Idealised Me refined as rotating group:
 C21(H21A,H21B,H21C), C30(H30A,H30B,H30C)
3.e Idealised tetrahedral OH refined as rotating group:
 O1(H1)
;
_shelx_shelxl_version_number 2014/7
_olex2_date_sample_data_collection 2015-10-26
_olex2_submission_special_instructions 'No special instructions were received'

loop_
_space_group_symop_operation_xyz
'x, y, z'
'-x, y+1/2, -z+1/2'
'-x, -y, -z'
'x, -y-1/2, z-1/2'

loop_
_atom_site_label
_atom_site_type_symbol
_atom_site_fract_x
_atom_site_fract_y
_atom_site_fract_z
_atom_site_U_iso_or_equiv
_atom_site_adp_type
_atom_site_occupancy
_atom_site_site_symmetry_order
_atom_site_calc_flag
_atom_site_refinement_flags_posn
_atom_site_refinement_flags_occupancy
_atom_site_disorder_assembly
_atom_site_disorder_group
Mn1 Mn 0.46883(3) 0.15430(2) 0.53127(2) 0.01726(9) Uani 1 1 d . . . .
Cl1 Cl 0.96877(8) 0.11434(3) 0.79402(4) 0.04311(18) Uani 1 1 d . . . .
O3 O 0.48085(18) 0.11940(7) 0.65298(9) 0.0268(3) Uani 1 1 d . . . .
O2 O 0.34509(19) 0.07037(7) 0.56988(9) 0.0272(3) Uani 1 1 d . . . .
O1 O 0.5997(2) 0.38948(8) 0.59567(11) 0.0384(5) Uani 1 1 d . . . .
H1 H 0.5993 0.4279 0.5908 0.058 Uiso 1 1 calc GR . . .
N5 N 0.69904(19) 0.11729(8) 0.51213(10) 0.0200(4) Uani 1 1 d . . . .
N4 N 0.64166(18) 0.22827(8) 0.57988(10) 0.0180(3) Uani 1 1 d . . . .
N1 N 0.40511(19) 0.11290(8) 0.41384(10) 0.0211(4) Uani 1 1 d . . . .
N3 N 0.28149(19) 0.21833(8) 0.56395(10) 0.0215(4) Uani 1 1 d . . . .
N2 N 0.45886(19) 0.23434(8) 0.44338(10) 0.0200(4) Uani 1 1 d . . . .
O10 O 0.3359(2) 0.40336(10) 0.38684(11) 0.0427(5) Uani 1 1 d . . . .
H10A H 0.2530 0.4048 0.3617 0.064 Uiso 1 1 d G . . .
H10B H 0.4033 0.3882 0.3588 0.064 Uiso 1 1 d G . . .
O8 O 0.5514(2) 0.14290(11) 0.79707(11) 0.0455(5) Uani 1 1 d . . . .
H8A H 0.6036 0.1105 0.8080 0.068 Uiso 1 1 d G . . .
H8B H 0.5186 0.1404 0.7510 0.068 Uiso 1 1 d G . . .
C24 C 0.8079(2) 0.14243(9) 0.55412(12) 0.0191(4) Uani 1 1 d . . . .
C29 C 0.3918(2) 0.07677(10) 0.63633(12) 0.0225(4) Uani 1 1 d . . . .
C14 C 0.6854(2) 0.26491(10) 0.51432(12) 0.0204(4) Uani 1 1 d . . . .
H14A H 0.7482 0.2396 0.4823 0.025 Uiso 1 1 calc R . . .
H14B H 0.7433 0.3009 0.5316 0.025 Uiso 1 1 calc R . . .
C22 C 0.7801(2) 0.29538(10) 0.73781(12) 0.0211(4) Uani 1 1 d . . . .
H22 H 0.7759 0.2543 0.7557 0.025 Uiso 1 1 calc R . . .
C16 C 0.6894(2) 0.31233(10) 0.67730(12) 0.0208(4) Uani 1 1 d . . . .
C8 C 0.2410(2) 0.26101(10) 0.51343(13) 0.0235(4) Uani 1 1 d . . . .
C5 C 0.4307(2) 0.14901(10) 0.35481(12) 0.0225(4) Uani 1 1 d . . . .
C23 C 0.7659(2) 0.19128(10) 0.60903(12) 0.0208(4) Uani 1 1 d . . . .
H23A H 0.7388 0.1717 0.6566 0.025 Uiso 1 1 calc R . . .
H23B H 0.8510 0.2184 0.6195 0.025 Uiso 1 1 calc R . . .
C1 C 0.3429(2) 0.05769(10) 0.40156(13) 0.0242(4) Uani 1 1 d . . . .
H1A H 0.3259 0.0319 0.4432 0.029 Uiso 1 1 calc R . . .
C13 C 0.5520(2) 0.28671(10) 0.46888(12) 0.0221(4) Uani 1 1 d . . . .
H13A H 0.4935 0.3147 0.4997 0.027 Uiso 1 1 calc R . . .
H13B H 0.5847 0.3100 0.4249 0.027 Uiso 1 1 calc R . . .
C28 C 0.7345(2) 0.07362(10) 0.46275(12) 0.0219(4) Uani 1 1 d . . . .
H28 H 0.6581 0.0551 0.4335 0.026 Uiso 1 1 calc R . . .
C20 C 0.8767(2) 0.33637(10) 0.77306(12) 0.0229(4) Uani 1 1 d . . . .
C26 C 0.9883(2) 0.08031(10) 0.49633(13) 0.0255(5) Uani 1 1 d . . . .
H26 H 1.0871 0.0678 0.4908 0.031 Uiso 1 1 calc R . . .
C15 C 0.5833(2) 0.26696(10) 0.64116(12) 0.0209(4) Uani 1 1 d . . . .
H15A H 0.5476 0.2393 0.6806 0.025 Uiso 1 1 calc R . . .
H15B H 0.4977 0.2901 0.6209 0.025 Uiso 1 1 calc R . . .
C27 C 0.8768(3) 0.05444(10) 0.45264(13) 0.0250(4) Uani 1 1 d . . . .
H27 H 0.8978 0.0241 0.4164 0.030 Uiso 1 1 calc R . . .
C25 C 0.9529(2) 0.12462(10) 0.54808(13) 0.0234(4) Uani 1 1 d . . . .
H25 H 1.0272 0.1427 0.5792 0.028 Uiso 1 1 calc R . . .
C7 C 0.3033(2) 0.25362(11) 0.43695(12) 0.0242(4) Uani 1 1 d . . . .
H7A H 0.2461 0.2224 0.4084 0.029 Uiso 1 1 calc R . . .
H7B H 0.2958 0.2930 0.4095 0.029 Uiso 1 1 calc R . . .
C6 C 0.5059(3) 0.20925(11) 0.37140(12) 0.0241(4) Uani 1 1 d . . . .
H6A H 0.6134 0.2031 0.3733 0.029 Uiso 1 1 calc R . . .
H6B H 0.4820 0.2389 0.3309 0.029 Uiso 1 1 calc R . . .
C2 C 0.3025(3) 0.03679(12) 0.33055(14) 0.0307(5) Uani 1 1 d . . . .
H2 H 0.2585 -0.0024 0.3238 0.037 Uiso 1 1 calc R . . .
C12 C 0.2284(2) 0.22276(11) 0.63303(13) 0.0258(5) Uani 1 1 d . . . .
H12 H 0.2562 0.1926 0.6691 0.031 Uiso 1 1 calc R . . .
C19 C 0.8821(2) 0.39619(11) 0.74554(13) 0.0260(5) Uani 1 1 d . . . .
H19 H 0.9488 0.4247 0.7679 0.031 Uiso 1 1 calc R . . .
C4 C 0.3924(3) 0.13132(12) 0.28205(13) 0.0293(5) Uani 1 1 d . . . .
H4 H 0.4101 0.1579 0.2412 0.035 Uiso 1 1 calc R . . .
C17 C 0.6944(3) 0.37344(10) 0.65220(13) 0.0262(5) Uani 1 1 d . . . .
O9 O 0.6453(3) 0.49640(12) 0.52750(15) 0.0629(7) Uani 1 1 d . . . .
H9A H 0.7190 0.4976 0.4978 0.094 Uiso 1 1 d G . . .
H9B H 0.6524 0.5266 0.5592 0.094 Uiso 1 1 d G . . .
O6 O 1.0326(3) 0.06692(14) 0.83786(17) 0.0807(9) Uani 1 1 d . . . .
C21 C 0.9731(3) 0.31593(12) 0.83841(13) 0.0309(5) Uani 1 1 d . . . .
H21A H 0.9199 0.3208 0.8848 0.046 Uiso 1 1 calc GR . . .
H21B H 1.0622 0.3411 0.8408 0.046 Uiso 1 1 calc GR . . .
H21C H 0.9997 0.2727 0.8320 0.046 Uiso 1 1 calc GR . . .
C9 C 0.1474(3) 0.30905(12) 0.53000(16) 0.0344(6) Uani 1 1 d . . . .
H9 H 0.1205 0.3386 0.4930 0.041 Uiso 1 1 calc R . . .
C3 C 0.3278(3) 0.07423(13) 0.27006(14) 0.0356(6) Uani 1 1 d . . . .
H3 H 0.3013 0.0611 0.2209 0.043 Uiso 1 1 calc R . . .
C11 C 0.1351(3) 0.26940(12) 0.65372(15) 0.0338(6) Uani 1 1 d . . . .
H11 H 0.1000 0.2712 0.7031 0.041 Uiso 1 1 calc R . . .
O5 O 0.8629(3) 0.14755(14) 0.83516(18) 0.0768(8) Uani 1 1 d . . . .
C18 C 0.7916(3) 0.41484(10) 0.68600(14) 0.0278(5) Uani 1 1 d . . . .
H18 H 0.7961 0.4559 0.6684 0.033 Uiso 1 1 calc R . . .
C30 C 0.3376(3) 0.03493(11) 0.69649(13) 0.0320(5) Uani 1 1 d . . . .
H30A H 0.2393 0.0478 0.7106 0.048 Uiso 1 1 calc GR . . .
H30B H 0.4044 0.0371 0.7403 0.048 Uiso 1 1 calc GR . . .
H30C H 0.3339 -0.0074 0.6778 0.048 Uiso 1 1 calc GR . . .
C10 C 0.0938(3) 0.31309(13) 0.60176(17) 0.0385(6) Uani 1 1 d . . . .
H10 H 0.0296 0.3455 0.6147 0.046 Uiso 1 1 calc R . . .
O4 O 1.0807(4) 0.15588(14) 0.7744(2) 0.0954(11) Uani 1 1 d . . . .
O7 O 0.9039(5) 0.09039(17) 0.7284(2) 0.1102(13) Uani 1 1 d . . . .
O11 O 0.8423(8) 0.5201(3) 0.4143(4) 0.088(2) Uani 0.5 1 d . P A 1
O12 O 0.9068(9) 0.4346(3) 0.5000(4) 0.104(2) Uani 0.5 1 d . P B 2

loop_
_atom_site_aniso_label
_atom_site_aniso_U_11
_atom_site_aniso_U_22
_atom_site_aniso_U_33
_atom_site_aniso_U_23
_atom_site_aniso_U_13
_atom_site_aniso_U_12
Mn1 0.01548(16) 0.01996(16) 0.01639(16) -0.00207(11) 0.00129(11) -0.00288(12)
Cl1 0.0393(4) 0.0488(4) 0.0410(4) 0.0165(3) -0.0014(3) 0.0001(3)
O3 0.0311(8) 0.0278(8) 0.0215(8) -0.0004(6) -0.0007(6) -0.0104(7)
O2 0.0352(9) 0.0277(8) 0.0187(7) -0.0020(6) 0.0004(6) -0.0091(7)
O1 0.0426(10) 0.0225(8) 0.0486(11) -0.0023(8) -0.0238(9) 0.0032(8)
N5 0.0183(8) 0.0201(8) 0.0216(9) -0.0020(7) -0.0004(7) -0.0012(7)
N4 0.0152(8) 0.0194(8) 0.0193(8) -0.0020(6) 0.0007(6) -0.0005(7)
N1 0.0174(8) 0.0253(9) 0.0206(9) -0.0023(7) 0.0020(7) -0.0011(7)
N3 0.0135(8) 0.0260(9) 0.0252(9) -0.0070(7) 0.0022(7) -0.0049(7)
N2 0.0177(8) 0.0230(8) 0.0192(8) -0.0020(7) 0.0000(6) -0.0010(7)
O10 0.0438(11) 0.0437(11) 0.0405(11) 0.0018(9) -0.0020(9) 0.0051(10)
O8 0.0451(12) 0.0639(14) 0.0276(10) -0.0120(9) -0.0005(8) -0.0088(10)
C24 0.0180(9) 0.0202(9) 0.0192(10) 0.0008(8) 0.0002(7) -0.0020(8)
C29 0.0242(10) 0.0226(10) 0.0210(10) -0.0018(8) 0.0037(8) -0.0024(9)
C14 0.0171(9) 0.0208(9) 0.0235(10) -0.0008(8) 0.0024(8) -0.0025(8)
C22 0.0200(10) 0.0246(10) 0.0188(10) -0.0050(8) 0.0038(8) 0.0008(8)
C16 0.0169(9) 0.0230(10) 0.0226(10) -0.0062(8) 0.0014(8) 0.0001(8)
C8 0.0155(9) 0.0249(10) 0.0301(11) -0.0066(9) -0.0010(8) -0.0020(8)
C5 0.0182(10) 0.0289(11) 0.0205(10) -0.0024(8) 0.0027(8) 0.0005(8)
C23 0.0171(9) 0.0222(10) 0.0228(10) -0.0038(8) -0.0018(8) -0.0015(8)
C1 0.0217(10) 0.0257(10) 0.0251(11) -0.0046(8) 0.0015(8) -0.0022(9)
C13 0.0216(10) 0.0218(10) 0.0229(10) 0.0016(8) 0.0000(8) -0.0030(8)
C28 0.0225(10) 0.0193(9) 0.0236(10) -0.0028(8) -0.0022(8) 0.0001(8)
C20 0.0200(10) 0.0288(11) 0.0199(10) -0.0081(8) 0.0011(8) 0.0013(9)
C26 0.0206(10) 0.0232(10) 0.0329(12) 0.0018(9) 0.0036(9) 0.0033(9)
C15 0.0170(9) 0.0237(10) 0.0221(10) -0.0055(8) 0.0014(8) -0.0011(8)
C27 0.0286(11) 0.0214(10) 0.0251(11) -0.0017(8) 0.0026(9) 0.0044(9)
C25 0.0185(10) 0.0227(10) 0.0287(11) 0.0005(8) -0.0024(8) -0.0007(8)
C7 0.0201(10) 0.0281(11) 0.0241(11) -0.0018(9) -0.0036(8) 0.0010(9)
C6 0.0262(11) 0.0294(11) 0.0170(10) -0.0009(8) 0.0033(8) -0.0038(9)
C2 0.0319(12) 0.0318(12) 0.0286(12) -0.0102(10) 0.0031(9) -0.0055(10)
C12 0.0182(10) 0.0320(11) 0.0272(11) -0.0096(9) 0.0036(8) -0.0073(9)
C19 0.0218(10) 0.0264(11) 0.0296(12) -0.0131(9) -0.0019(9) -0.0014(9)
C4 0.0299(12) 0.0390(13) 0.0191(11) -0.0033(9) 0.0022(9) -0.0021(10)
C17 0.0244(11) 0.0242(10) 0.0296(12) -0.0072(9) -0.0060(9) 0.0044(9)
O9 0.0796(18) 0.0486(13) 0.0600(16) -0.0010(11) -0.0069(13) -0.0014(13)
O6 0.0734(18) 0.083(2) 0.085(2) 0.0464(16) -0.0060(15) 0.0186(15)
C21 0.0326(12) 0.0364(13) 0.0232(11) -0.0078(9) -0.0067(9) 0.0006(10)
C9 0.0265(12) 0.0329(13) 0.0439(15) -0.0059(11) 0.0005(10) 0.0053(10)
C3 0.0379(14) 0.0465(15) 0.0223(12) -0.0134(10) -0.0005(10) -0.0055(12)
C11 0.0244(11) 0.0411(14) 0.0363(13) -0.0153(11) 0.0091(10) -0.0051(10)
O5 0.0501(15) 0.089(2) 0.092(2) -0.0019(17) 0.0146(14) 0.0075(14)
C18 0.0292(11) 0.0200(10) 0.0340(12) -0.0066(9) -0.0035(9) 0.0009(9)
C30 0.0465(15) 0.0295(12) 0.0204(11) -0.0015(9) 0.0046(10) -0.0110(11)
C10 0.0272(12) 0.0381(14) 0.0504(16) -0.0153(12) 0.0076(11) 0.0061(11)
O4 0.090(2) 0.0692(19) 0.130(3) 0.0103(18) 0.056(2) -0.0183(16)
O7 0.156(4) 0.088(2) 0.082(2) -0.0125(19) -0.057(2) 0.003(2)
O11 0.118(5) 0.059(3) 0.091(4) 0.007(3) 0.050(4) 0.023(3)
O12 0.128(6) 0.099(5) 0.086(5) -0.019(4) 0.038(4) -0.002(4)

loop_
_atom_type_symbol
_atom_type_description
_atom_type_scat_dispersion_real
_atom_type_scat_dispersion_imag
_atom_type_scat_source
C C 0.0033 0.0016 'International Tables Vol C Tables 4.2.6.8 and 6.1.1.4'
H H 0.0000 0.0000 'International Tables Vol C Tables 4.2.6.8 and 6.1.1.4'
Cl Cl 0.1484 0.1585 'International Tables Vol C Tables 4.2.6.8 and 6.1.1.4'
Mn Mn 0.3368 0.7283 'International Tables Vol C Tables 4.2.6.8 and 6.1.1.4'
N N 0.0061 0.0033 'International Tables Vol C Tables 4.2.6.8 and 6.1.1.4'
O O 0.0106 0.0060 'International Tables Vol C Tables 4.2.6.8 and 6.1.1.4'

loop_
_exptl_crystal_face_index_h
_exptl_crystal_face_index_k
_exptl_crystal_face_index_l
_exptl_crystal_face_perp_dist
_exptl_oxdiff_crystal_face_indexfrac_h
_exptl_oxdiff_crystal_face_indexfrac_k
_exptl_oxdiff_crystal_face_indexfrac_l
_exptl_oxdiff_crystal_face_x
_exptl_oxdiff_crystal_face_y
_exptl_oxdiff_crystal_face_z
-12 12 3 0.2347 -11.8255 11.8456 2.8026 -0.1637 0.2986 0.9402
1 19 20 0.1511 0.9604 19.1118 19.6057 0.4296 0.9021 0.0405
12 -6 -8 0.2947 12.0821 -5.8762 -7.9205 -0.1013 -0.2098 -0.9725
-9 -14 -14 0.2191 -8.7977 -14.4399 -13.5788 -0.3447 -0.7256 0.5955
-2 -11 24 0.1912 -1.6732 -10.6945 23.5128 0.9741 0.0770 0.2126
12 -5 5 0.2980 12.2864 -5.4842 5.3134 0.3643 0.0301 -0.9308
11 3 -12 0.3183 11.3800 2.9882 -12.1686 -0.3845 -0.0293 -0.9227
-8 10 -18 0.1594 -7.9536 10.1994 -17.5248 -0.8307 -0.0666 0.5527
-2 -16 21 0.1822 -1.8448 -16.2761 21.1842 0.9700 -0.1273 0.2070
12 -6 3 0.2867 12.4470 -6.4383 2.9282 0.2946 -0.0374 -0.9549
-6 16 -17 0.1500 -6.3785 15.8559 -17.2548 -0.8897 0.1160 0.4416
-2 -25 14 0.1714 -1.5224 -25.4328 13.8916 0.8449 -0.5172 0.1364
-3 25 -12 0.1456 -3.4387 25.4152 -12.2474 -0.8256 0.5048 0.2522
-11 13 -3 0.2230 -11.4808 13.1032 -3.1149 -0.3889 0.2367 0.8903
13 -1 0 0.3063 12.8453 -1.2456 0.4462 0.1353 0.0750 -0.9880
-10 0 -16 0.1580 -9.5765 0.0005 -16.3104 -0.6545 -0.3569 0.6665
-2 2 25 0.1940 -1.6105 1.6168 25.0884 0.8543 0.4642 0.2340
13 -6 -3 0.2594 12.5697 -5.8166 -3.2811 0.0663 -0.1246 -0.9900
2 -30 1 0.1548 1.9932 -30.3234 0.5094 0.4679 -0.8610 -0.1991
10 8 -14 0.3242 10.4160 7.7095 -13.9820 -0.5240 0.0697 -0.8488
-12 -9 4 0.2494 -12.2222 -8.8804 3.6995 0.1617 -0.2948 0.9418
0 -1 -25 0.2499 0.0778 -1.4810 -25.2049 -0.8725 -0.4746 -0.1164
-1 2 25 0.1920 -0.6988 1.5460 25.2008 0.8665 0.4714 0.1643
-1 30 -1 0.1666 -1.4437 30.4949 -0.6779 -0.4720 0.8676 0.1564
-1 -19 -20 0.2119 -1.3057 -19.0859 -19.5261 -0.4299 -0.9028 -0.0135

loop_
_geom_angle_atom_site_label_1
_geom_angle_atom_site_label_2
_geom_angle_atom_site_label_3
_geom_angle
O3 Mn1 N4 82.28(6)
O3 Mn1 N1 136.37(6)
O3 Mn1 N2 151.31(6)
O2 Mn1 O3 57.11(6)
O2 Mn1 N5 103.28(6)
O2 Mn1 N4 139.33(6)
O2 Mn1 N1 81.41(6)
O2 Mn1 N3 91.76(6)
O2 Mn1 N2 142.44(6)
N5 Mn1 O3 90.38(6)
N5 Mn1 N4 72.16(6)
N5 Mn1 N1 86.29(6)
N5 Mn1 N3 161.32(6)
N5 Mn1 N2 100.32(6)
N1 Mn1 N4 136.58(6)
N1 Mn1 N2 71.38(6)
N3 Mn1 O3 88.56(7)
N3 Mn1 N4 89.23(6)
N3 Mn1 N1 107.14(6)
N3 Mn1 N2 72.86(6)
N2 Mn1 N4 75.95(6)
O6 Cl1 O5 110.95(19)
O6 Cl1 O4 108.4(2)
O4 Cl1 O5 107.96(19)
O7 Cl1 O6 110.6(2)
O7 Cl1 O5 110.2(2)
O7 Cl1 O4 108.7(3)
C29 O3 Mn1 90.37(13)
C29 O2 Mn1 92.34(13)
C17 O1 H1 109.5
C24 N5 Mn1 116.12(14)
C28 N5 Mn1 126.01(14)
C28 N5 C24 117.87(18)
C14 N4 Mn1 105.25(12)
C14 N4 C15 112.81(16)
C23 N4 Mn1 104.62(12)
C23 N4 C14 110.62(16)
C23 N4 C15 109.57(16)
C15 N4 Mn1 113.61(12)
C5 N1 Mn1 115.86(14)
C5 N1 C1 118.48(19)
C1 N1 Mn1 125.64(15)
C8 N3 Mn1 116.22(14)
C8 N3 C12 118.09(19)
C12 N3 Mn1 124.67(16)
C13 N2 Mn1 110.66(12)
C7 N2 Mn1 106.31(13)
C7 N2 C13 110.18(17)
C6 N2 Mn1 107.70(13)
C6 N2 C13 111.98(17)
C6 N2 C7 109.83(17)
H10A O10 H10B 109.4
H8A O8 H8B 109.5
N5 C24 C23 117.03(18)
N5 C24 C25 122.3(2)
C25 C24 C23 120.69(19)
O3 C29 C30 119.9(2)
O2 C29 O3 120.1(2)
O2 C29 C30 120.0(2)
N4 C14 H14A 109.4
N4 C14 H14B 109.4
N4 C14 C13 111.20(17)
H14A C14 H14B 108.0
C13 C14 H14A 109.4
C13 C14 H14B 109.4
C16 C22 H22 118.8
C20 C22 H22 118.8
C20 C22 C16 122.4(2)
C22 C16 C15 121.1(2)
C22 C16 C17 118.37(19)
C17 C16 C15 120.45(19)
N3 C8 C7 115.79(19)
N3 C8 C9 122.5(2)
C9 C8 C7 121.7(2)
N1 C5 C6 116.31(19)
N1 C5 C4 121.9(2)
C4 C5 C6 121.7(2)
N4 C23 C24 111.27(17)
N4 C23 H23A 109.4
N4 C23 H23B 109.4
C24 C23 H23A 109.4
C24 C23 H23B 109.4
H23A C23 H23B 108.0
N1 C1 H1A 118.6
N1 C1 C2 122.8(2)
C2 C1 H1A 118.6
N2 C13 C14 111.53(17)
N2 C13 H13A 109.3
N2 C13 H13B 109.3
C14 C13 H13A 109.3
C14 C13 H13B 109.3
H13A C13 H13B 108.0
N5 C28 H28 118.5
N5 C28 C27 123.0(2)
C27 C28 H28 118.5
C22 C20 C19 117.8(2)
C22 C20 C21 120.6(2)
C19 C20 C21 121.6(2)
C27 C26 H26 120.6
C25 C26 H26 120.6
C25 C26 C27 118.7(2)
N4 C15 C16 116.40(17)
N4 C15 H15A 108.2
N4 C15 H15B 108.2
C16 C15 H15A 108.2
C16 C15 H15B 108.2
H15A C15 H15B 107.3
C28 C27 C26 118.8(2)
C28 C27 H27 120.6
C26 C27 H27 120.6
C24 C25 H25 120.3
C26 C25 C24 119.3(2)
C26 C25 H25 120.3
N2 C7 C8 110.21(17)
N2 C7 H7A 109.6
N2 C7 H7B 109.6
C8 C7 H7A 109.6
C8 C7 H7B 109.6
H7A C7 H7B 108.1
N2 C6 C5 110.65(18)
N2 C6 H6A 109.5
N2 C6 H6B 109.5
C5 C6 H6A 109.5
C5 C6 H6B 109.5
H6A C6 H6B 108.1
C1 C2 H2 120.7
C3 C2 C1 118.6(2)
C3 C2 H2 120.7
N3 C12 H12 118.7
N3 C12 C11 122.7(2)
C11 C12 H12 118.7
C20 C19 H19 119.4
C18 C19 C20 121.2(2)
C18 C19 H19 119.4
C5 C4 H4 120.5
C3 C4 C5 119.1(2)
C3 C4 H4 120.5
O1 C17 C16 117.1(2)
O1 C17 C18 122.8(2)
C18 C17 C16 120.0(2)
H9A O9 H9B 109.5
C20 C21 H21A 109.5
C20 C21 H21B 109.5
C20 C21 H21C 109.5
H21A C21 H21B 109.5
H21A C21 H21C 109.5
H21B C21 H21C 109.5
C8 C9 H9 120.7
C8 C9 C10 118.7(3)
C10 C9 H9 120.7
C2 C3 C4 119.1(2)
C2 C3 H3 120.4
C4 C3 H3 120.4
C12 C11 H11 120.5
C10 C11 C12 119.0(2)
C10 C11 H11 120.5
C19 C18 C17 120.1(2)
C19 C18 H18 119.9
C17 C18 H18 119.9
C29 C30 H30A 109.5
C29 C30 H30B 109.5
C29 C30 H30C 109.5
H30A C30 H30B 109.5
H30A C30 H30C 109.5
H30B C30 H30C 109.5
C9 C10 H10 120.5
C11 C10 C9 119.0(2)
C11 C10 H10 120.5

loop_
_geom_bond_atom_site_label_1
_geom_bond_atom_site_label_2
_geom_bond_distance
Mn1 O3 2.3075(16)
Mn1 O2 2.2669(16)
Mn1 N5 2.2856(18)
Mn1 N4 2.4003(17)
Mn1 N1 2.3456(18)
Mn1 N3 2.2952(18)
Mn1 N2 2.3483(18)
Cl1 O6 1.412(2)
Cl1 O5 1.428(3)
Cl1 O4 1.417(3)
Cl1 O7 1.401(3)
O3 C29 1.264(3)
O2 C29 1.260(3)
O1 H1 0.8400
O1 C17 1.358(3)
N5 C24 1.345(3)
N5 C28 1.344(3)
N4 C14 1.484(3)
N4 C23 1.474(3)
N4 C15 1.494(3)
N1 C5 1.343(3)
N1 C1 1.345(3)
N3 C8 1.341(3)
N3 C12 1.345(3)
N2 C13 1.487(3)
N2 C7 1.482(3)
N2 C6 1.475(3)
O10 H10A 0.8698
O10 H10B 0.8700
O8 H8A 0.8700
O8 H8B 0.8701
C24 C23 1.506(3)
C24 C25 1.386(3)
C29 C30 1.505(3)
C14 H14A 0.9900
C14 H14B 0.9900
C14 C13 1.521(3)
C22 H22 0.9500
C22 C16 1.394(3)
C22 C20 1.393(3)
C16 C15 1.515(3)
C16 C17 1.406(3)
C8 C7 1.507(3)
C8 C9 1.388(3)
C5 C6 1.506(3)
C5 C4 1.394(3)
C23 H23A 0.9900
C23 H23B 0.9900
C1 H1A 0.9500
C1 C2 1.390(3)
C13 H13A 0.9900
C13 H13B 0.9900
C28 H28 0.9500
C28 C27 1.381(3)
C20 C19 1.394(3)
C20 C21 1.510(3)
C26 H26 0.9500
C26 C27 1.385(3)
C26 C25 1.383(3)
C15 H15A 0.9900
C15 H15B 0.9900
C27 H27 0.9500
C25 H25 0.9500
C7 H7A 0.9900
C7 H7B 0.9900
C6 H6A 0.9900
C6 H6B 0.9900
C2 H2 0.9500
C2 C3 1.380(4)
C12 H12 0.9500
C12 C11 1.383(3)
C19 H19 0.9500
C19 C18 1.391(3)
C4 H4 0.9500
C4 C3 1.390(4)
C17 C18 1.391(3)
O9 H9A 0.8701
O9 H9B 0.8695
C21 H21A 0.9800
C21 H21B 0.9800
C21 H21C 0.9800
C9 H9 0.9500
C9 C10 1.391(4)
C3 H3 0.9500
C11 H11 0.9500
C11 C10 1.376(4)
C18 H18 0.9500
C30 H30A 0.9800
C30 H30B 0.9800
C30 H30C 0.9800
C10 H10 0.9500

loop_
_geom_hbond_atom_site_label_D
_geom_hbond_atom_site_label_H
_geom_hbond_atom_site_label_A
_geom_hbond_distance_DH
_geom_hbond_distance_HA
_geom_hbond_distance_DA
_geom_hbond_angle_DHA
_geom_hbond_site_symmetry_A
O1 H1 O9 0.84 1.93 2.667(3) 146.1 .
O10 H10B O8 0.87 1.90 2.765(3) 178.7 4_565
O8 H8B O3 0.87 1.84 2.690(2) 166.0 .
O9 H9B O10 0.87 1.81 2.670(3) 171.4 3_666

loop_
_geom_torsion_atom_site_label_1
_geom_torsion_atom_site_label_2
_geom_torsion_atom_site_label_3
_geom_torsion_atom_site_label_4
_geom_torsion
Mn1 O3 C29 O2 2.5(2)
Mn1 O3 C29 C30 -175.4(2)
Mn1 O2 C29 O3 -2.6(2)
Mn1 O2 C29 C30 175.38(19)
Mn1 N5 C24 C23 0.6(2)
Mn1 N5 C24 C25 -179.65(16)
Mn1 N5 C28 C27 178.27(16)
Mn1 N4 C14 C13 49.24(18)
Mn1 N4 C23 C24 46.10(18)
Mn1 N4 C15 C16 176.81(14)
Mn1 N1 C5 C6 4.0(2)
Mn1 N1 C5 C4 -177.18(17)
Mn1 N1 C1 C2 177.40(17)
Mn1 N3 C8 C7 11.2(2)
Mn1 N3 C8 C9 -168.93(18)
Mn1 N3 C12 C11 167.72(17)
Mn1 N2 C13 C14 32.4(2)
Mn1 N2 C7 C8 46.63(19)
Mn1 N2 C6 C5 46.57(19)
O1 C17 C18 C19 177.6(2)
N5 C24 C23 N4 -33.9(3)
N5 C24 C25 C26 1.2(3)
N5 C28 C27 C26 1.4(3)
N4 C14 C13 N2 -57.4(2)
N1 C5 C6 N2 -34.8(3)
N1 C5 C4 C3 -1.0(4)
N1 C1 C2 C3 0.2(4)
N3 C8 C7 N2 -40.4(3)
N3 C8 C9 C10 0.1(4)
N3 C12 C11 C10 0.3(4)
C24 N5 C28 C27 -1.1(3)
C14 N4 C23 C24 -66.8(2)
C14 N4 C15 C16 -63.5(2)
C22 C16 C15 N4 -88.2(2)
C22 C16 C17 O1 -176.8(2)
C22 C16 C17 C18 2.1(3)
C22 C20 C19 C18 1.5(3)
C16 C22 C20 C19 -0.6(3)
C16 C22 C20 C21 -180.0(2)
C16 C17 C18 C19 -1.2(4)
C8 N3 C12 C11 -0.3(3)
C8 C9 C10 C11 -0.1(4)
C5 N1 C1 C2 -0.8(3)
C5 C4 C3 C2 0.4(4)
C23 N4 C14 C13 161.71(17)
C23 N4 C15 C16 60.2(2)
C23 C24 C25 C26 -179.0(2)
C1 N1 C5 C6 -177.67(19)
C1 N1 C5 C4 1.2(3)
C1 C2 C3 C4 0.0(4)
C13 N2 C7 C8 -73.3(2)
C13 N2 C6 C5 168.45(17)
C28 N5 C24 C23 179.96(19)
C28 N5 C24 C25 -0.2(3)
C20 C22 C16 C15 -178.78(19)
C20 C22 C16 C17 -1.2(3)
C20 C19 C18 C17 -0.7(4)
C15 N4 C14 C13 -75.2(2)
C15 N4 C23 C24 168.24(17)
C15 C16 C17 O1 0.8(3)
C15 C16 C17 C18 179.6(2)
C27 C26 C25 C24 -0.8(3)
C25 C24 C23 N4 146.3(2)
C25 C26 C27 C28 -0.4(3)
C7 N2 C13 C14 149.71(18)
C7 N2 C6 C5 -68.8(2)
C7 C8 C9 C10 179.9(2)
C6 N2 C13 C14 -87.7(2)
C6 N2 C7 C8 162.87(18)
C6 C5 C4 C3 177.8(2)
C12 N3 C8 C7 -179.77(18)
C12 N3 C8 C9 0.1(3)
C12 C11 C10 C9 -0.1(4)
C4 C5 C6 N2 146.3(2)
C17 C16 C15 N4 94.3(2)
C21 C20 C19 C18 -179.1(2)
C9 C8 C7 N2 139.8(2)
